data_2232904
loop_
_publ_author_name
'Zhu, Xiao-Hong'
'Cheng, Xiao-Chun'

_publ_section_title
;
 Poly[aqua{\m~3~-5-[(pyridin-2-ylmethyl)amino]isophthalato-\k^5^<i>N</i>,<i>N</i>':<i>O</i>^1^,<i>O</i>^1'^:<i>O</i>^3^}cobalt(II)]
;
_journal_coeditor_code PV2477
_journal_issue 12
_journal_name_full 'Acta Crystallographica Section E'
_journal_page_first m1862
_journal_paper_doi 10.1107/S1600536811050318
_journal_volume 67
_journal_year 2011
_chemical_formula_iupac '[Co (C14 H10 N2 O4) (H2 O)] , 3.5H2 O'
_chemical_formula_moiety 'C14 H12 Co N2 O5 , 3.5(H2 O)'
_chemical_formula_sum 'C14 H19 Co N2 O8.5'
_chemical_formula_weight 410.24
_chemical_name_systematic
;
Poly[aqua{\m~3~-5-[(pyridin-2-ylmethyl)amino]isophthalato-
\k^5^<i>N</i>,<i>N</i>':<i>O</i>^1^,<i>O</i>^1'^:<i>O</i>^3^}cobalt(II)]
;
_space_group_IT_number 14
_symmetry_cell_setting monoclinic
_symmetry_space_group_name_Hall '-P 2ybc'
_symmetry_space_group_name_H-M 'P 1 21/c 1'
_atom_sites_solution_hydrogens geom
_atom_sites_solution_primary direct
_atom_sites_solution_secondary difmap
_audit_creation_method SHELXL-97
_cell_angle_alpha 90.00
_cell_angle_beta 116.533(5)
_cell_angle_gamma 90.00
_cell_formula_units_Z 4
_cell_length_a 11.0926(11)
_cell_length_b 9.8735(10)
_cell_length_c 17.4317(15)
_cell_measurement_reflns_used 6314
_cell_measurement_temperature 293(2)
_cell_measurement_theta_max 28.38
_cell_measurement_theta_min 2.44
_cell_volume 1708.1(3)
_computing_cell_refinement 'SAINT (Bruker, 2008)'
_computing_data_collection 'APEX2 (Bruker, 2008)'
_computing_data_reduction 'SAINT (Bruker, 2008)'
_computing_molecular_graphics 'DIAMOND (Brandenburg, 2000)'
_computing_publication_material 'SHELXTL (Sheldrick, 2008)'
_computing_structure_refinement 'SHELXL97 (Sheldrick, 2008)'
_computing_structure_solution 'SHELXS97 (Sheldrick, 2008)'
_diffrn_ambient_temperature 293(2)
_diffrn_measured_fraction_theta_full 0.994
_diffrn_measured_fraction_theta_max 0.994
_diffrn_measurement_device_type 'Bruker SMART APEXII CCD'
_diffrn_measurement_method '\f and \w scans'
_diffrn_radiation_monochromator graphite
_diffrn_radiation_source 'fine-focus sealed tube'
_diffrn_radiation_type MoK\a
_diffrn_radiation_wavelength 0.71073
_diffrn_reflns_av_R_equivalents 0.0209
_diffrn_reflns_av_sigmaI/netI 0.0250
_diffrn_reflns_limit_h_max 12
_diffrn_reflns_limit_h_min -14
_diffrn_reflns_limit_k_max 10
_diffrn_reflns_limit_k_min -13
_diffrn_reflns_limit_l_max 23
_diffrn_reflns_limit_l_min -22
_diffrn_reflns_number 11993
_diffrn_reflns_theta_full 28.41
_diffrn_reflns_theta_max 28.41
_diffrn_reflns_theta_min 2.05
_diffrn_standards_number 0
_exptl_absorpt_coefficient_mu 1.053
_exptl_absorpt_correction_T_max 0.8211
_exptl_absorpt_correction_T_min 0.8211
_exptl_absorpt_correction_type multi-scan
_exptl_absorpt_process_details '(SADABS; Sheldrick, 1996)'
_exptl_crystal_colour red
_exptl_crystal_density_diffrn 1.593
_exptl_crystal_density_method 'not measured'
_exptl_crystal_description block
_exptl_crystal_F_000 846
_exptl_crystal_size_max 0.20
_exptl_crystal_size_mid 0.20
_exptl_crystal_size_min 0.20
_refine_diff_density_max 0.805
_refine_diff_density_min -0.425
_refine_ls_extinction_method none
_refine_ls_goodness_of_fit_ref 1.110
_refine_ls_hydrogen_treatment constr
_refine_ls_matrix_type full
_refine_ls_number_parameters 199
_refine_ls_number_reflns 4259
_refine_ls_number_restraints 0
_refine_ls_restrained_S_all 1.110
_refine_ls_R_factor_all 0.0477
_refine_ls_R_factor_gt 0.0446
_refine_ls_shift/su_max 0.001
_refine_ls_shift/su_mean 0.000
_refine_ls_structure_factor_coef Fsqd
_refine_ls_weighting_details 'calc w=1/[\s^2^(Fo^2^)+(0.0407P)^2^+3.8921P] where P=(Fo^2^+2Fc^2^)/3'
_refine_ls_weighting_scheme calc
_refine_ls_wR_factor_gt 0.1224
_refine_ls_wR_factor_ref 0.1236
_reflns_number_gt 3809
_reflns_number_total 4259
_reflns_threshold_expression I>2sigma(I)
_cod_data_source_file pv2477.cif
_cod_data_source_block I
_cod_original_sg_symbol_H-M 'P 21/c'
_cod_database_code 2232904
_cod_database_fobs_code 2232904

loop_
_symmetry_equiv_pos_as_xyz
'x, y, z'
'-x, y+1/2, -z+1/2'
'-x, -y, -z'
'x, -y-1/2, z-1/2'

loop_
_atom_site_type_symbol
_atom_site_label
_atom_site_fract_x
_atom_site_fract_y
_atom_site_fract_z
_atom_site_U_iso_or_equiv
_atom_site_adp_type
_atom_site_calc_flag
_atom_site_refinement_flags
_atom_site_occupancy
_atom_site_symmetry_multiplicity
C C1 0.8386(3) 0.5358(3) 0.59337(16) 0.0210(5) Uani d . 1 1
C C2 0.8790(3) 0.5330(3) 0.68135(17) 0.0225(5) Uani d . 1 1
H H2 0.8344 0.5858 0.7048 0.027 Uiso calc R 1 1
C C3 0.9868(3) 0.4503(3) 0.73445(16) 0.0217(5) Uani d . 1 1
C C4 1.0543(3) 0.3722(3) 0.70059(16) 0.0214(5) Uani d . 1 1
H H4 1.1273 0.3195 0.7364 0.026 Uiso calc R 1 1
C C5 1.0122(3) 0.3726(3) 0.61166(16) 0.0216(5) Uani d . 1 1
C C6 0.9043(3) 0.4529(3) 0.55925(17) 0.0231(5) Uani d . 1 1
H H6 0.8752 0.4514 0.5003 0.028 Uiso calc R 1 1
C C7 1.0840(3) 0.2913(3) 0.57301(17) 0.0232(5) Uani d . 1 1
C C8 1.0286(3) 0.4465(3) 0.82983(17) 0.0242(5) Uani d . 1 1
C C9 0.6291(3) 0.6616(3) 0.55952(19) 0.0291(6) Uani d . 1 1
H H9A 0.6685 0.7056 0.6151 0.035 Uiso calc R 1 1
H H9B 0.5806 0.5819 0.5630 0.035 Uiso calc R 1 1
C C10 0.5346(3) 0.7568(3) 0.49261(18) 0.0261(5) Uani d . 1 1
C C11 0.3962(3) 0.7546(3) 0.4660(2) 0.0375(7) Uani d . 1 1
H H11 0.3587 0.6926 0.4894 0.045 Uiso calc R 1 1
C C12 0.3154(3) 0.8459(4) 0.4045(3) 0.0453(9) Uani d . 1 1
H H12 0.2226 0.8456 0.3856 0.054 Uiso calc R 1 1
C C13 0.3740(3) 0.9382(4) 0.3709(2) 0.0419(8) Uani d . 1 1
H H13 0.3216 1.0010 0.3297 0.050 Uiso calc R 1 1
C C14 0.5124(3) 0.9341(3) 0.4002(2) 0.0333(6) Uani d . 1 1
H H14 0.5523 0.9954 0.3781 0.040 Uiso calc R 1 1
Co Co1 1.20146(4) 0.17514(4) 0.49770(2) 0.02074(11) Uani d . 1 1
N N1 0.7352(2) 0.6226(2) 0.53540(15) 0.0239(5) Uani d . 1 1
H H1N 0.6876 0.5862 0.4822 0.029 Uiso d R 1 1
N N2 0.5908(2) 0.8448(2) 0.45967(15) 0.0243(5) Uani d . 1 1
O O1 1.0210(2) 0.2537(2) 0.49556(13) 0.0298(4) Uani d . 1 1
O O2 1.2068(2) 0.2644(2) 0.61450(14) 0.0318(5) Uani d . 1 1
O O3 1.1274(2) 0.3701(2) 0.87308(12) 0.0270(4) Uani d . 1 1
O O4 0.9694(3) 0.5200(3) 0.86000(15) 0.0454(6) Uani d . 1 1
O O5 1.1716(2) -0.0155(2) 0.54116(15) 0.0337(5) Uani d . 1 1
H H5WA 1.1069 -0.0587 0.4995 0.040 Uiso d R 1 1
H H5W 1.1367 -0.0012 0.5799 0.040 Uiso d R 1 1

loop_
_atom_site_aniso_label
_atom_site_aniso_U_11
_atom_site_aniso_U_22
_atom_site_aniso_U_33
_atom_site_aniso_U_12
_atom_site_aniso_U_13
_atom_site_aniso_U_23
C1 0.0250(12) 0.0200(12) 0.0202(12) 0.0001(10) 0.0119(10) 0.0011(9)
C2 0.0271(13) 0.0227(12) 0.0222(12) 0.0027(10) 0.0151(10) 0.0014(10)
C3 0.0277(13) 0.0225(12) 0.0175(11) -0.0013(10) 0.0123(10) -0.0010(9)
C4 0.0258(12) 0.0208(12) 0.0190(11) 0.0020(10) 0.0113(10) 0.0015(9)
C5 0.0289(13) 0.0210(12) 0.0196(12) -0.0015(10) 0.0150(10) -0.0012(9)
C6 0.0297(13) 0.0236(12) 0.0182(11) -0.0003(10) 0.0127(10) -0.0004(10)
C7 0.0330(14) 0.0202(12) 0.0232(12) 0.0004(10) 0.0187(11) 0.0002(10)
C8 0.0338(14) 0.0241(13) 0.0202(12) -0.0003(11) 0.0170(11) 0.0002(10)
C9 0.0282(14) 0.0330(15) 0.0322(15) 0.0032(12) 0.0188(12) 0.0063(12)
C10 0.0263(13) 0.0258(13) 0.0275(13) 0.0020(11) 0.0133(11) -0.0011(11)
C11 0.0260(14) 0.0339(16) 0.051(2) -0.0013(12) 0.0157(14) 0.0028(14)
C12 0.0244(15) 0.0425(19) 0.064(2) 0.0062(14) 0.0155(15) 0.0073(17)
C13 0.0323(16) 0.0419(18) 0.0445(19) 0.0135(14) 0.0110(14) 0.0100(15)
C14 0.0347(15) 0.0333(15) 0.0318(15) 0.0097(13) 0.0149(13) 0.0072(12)
Co1 0.02195(19) 0.0267(2) 0.01563(17) 0.00285(14) 0.01024(13) 0.00087(13)
N1 0.0257(11) 0.0274(11) 0.0203(10) 0.0046(9) 0.0117(9) 0.0020(9)
N2 0.0241(11) 0.0259(11) 0.0234(11) 0.0032(9) 0.0110(9) 0.0016(9)
O1 0.0366(11) 0.0365(11) 0.0191(9) 0.0087(9) 0.0150(8) -0.0012(8)
O2 0.0298(10) 0.0399(12) 0.0307(11) -0.0009(9) 0.0179(9) -0.0085(9)
O3 0.0306(10) 0.0348(11) 0.0181(9) 0.0023(9) 0.0131(8) 0.0022(8)
O4 0.0668(16) 0.0505(15) 0.0279(11) 0.0300(13) 0.0293(12) 0.0095(10)
O5 0.0338(11) 0.0296(11) 0.0398(12) -0.0010(9) 0.0183(10) 0.0026(9)

loop_
_atom_type_symbol
_atom_type_description
_atom_type_scat_dispersion_real
_atom_type_scat_dispersion_imag
_atom_type_scat_source
C C 0.0033 0.0016 'International Tables Vol C Tables 4.2.6.8 and 6.1.1.4'
Co Co 0.3494 0.9721 'International Tables Vol C Tables 4.2.6.8 and 6.1.1.4'
H H 0.0000 0.0000 'International Tables Vol C Tables 4.2.6.8 and 6.1.1.4'
N N 0.0061 0.0033 'International Tables Vol C Tables 4.2.6.8 and 6.1.1.4'
O O 0.0106 0.0060 'International Tables Vol C Tables 4.2.6.8 and 6.1.1.4'

loop_
_geom_angle_atom_site_label_1
_geom_angle_atom_site_label_2
_geom_angle_atom_site_label_3
_geom_angle_site_symmetry_1
_geom_angle_site_symmetry_3
_geom_angle
C2 C1 C6 . . 119.1(2)
C2 C1 N1 . . 123.6(2)
C6 C1 N1 . . 117.3(2)
C1 C2 C3 . . 119.9(2)
C1 C2 H2 . . 120.1
C3 C2 H2 . . 120.1
C4 C3 C2 . . 120.7(2)
C4 C3 C8 . . 119.9(2)
C2 C3 C8 . . 119.4(2)
C3 C4 C5 . . 119.6(2)
C3 C4 H4 . . 120.2
C5 C4 H4 . . 120.2
C6 C5 C4 . . 119.5(2)
C6 C5 C7 . . 119.3(2)
C4 C5 C7 . . 121.1(2)
C5 C6 C1 . . 121.1(2)
C5 C6 H6 . . 119.4
C1 C6 H6 . . 119.4
O2 C7 O1 . . 119.6(2)
O2 C7 C5 . . 121.1(2)
O1 C7 C5 . . 119.2(2)
O4 C8 O3 . . 125.3(3)
O4 C8 C3 . . 119.4(3)
O3 C8 C3 . . 115.3(2)
N1 C9 C10 . . 108.2(2)
N1 C9 H9A . . 110.1
C10 C9 H9A . . 110.1
N1 C9 H9B . . 110.1
C10 C9 H9B . . 110.1
H9A C9 H9B . . 108.4
N2 C10 C11 . . 121.6(3)
N2 C10 C9 . . 116.2(2)
C11 C10 C9 . . 122.2(3)
C12 C11 C10 . . 119.0(3)
C12 C11 H11 . . 120.5
C10 C11 H11 . . 120.5
C11 C12 C13 . . 119.4(3)
C11 C12 H12 . . 120.3
C13 C12 H12 . . 120.3
C14 C13 C12 . . 118.3(3)
C14 C13 H13 . . 120.8
C12 C13 H13 . . 120.8
N2 C14 C13 . . 122.3(3)
N2 C14 H14 . . 118.9
C13 C14 H14 . . 118.9
O3 Co1 N2 4_565 3_766 102.58(9)
O3 Co1 O5 4_565 . 97.84(9)
N2 Co1 O5 3_766 . 96.50(9)
O3 Co1 O1 4_565 . 97.79(8)
N2 Co1 O1 3_766 . 156.61(9)
O5 Co1 O1 . . 91.96(8)
O3 Co1 O2 4_565 . 157.69(8)
N2 Co1 O2 3_766 . 98.01(9)
O5 Co1 O2 . . 88.21(9)
O1 Co1 O2 . . 60.40(8)
O3 Co1 N1 4_565 3_766 86.81(8)
N2 Co1 N1 3_766 3_766 75.91(9)
O5 Co1 N1 . 3_766 171.88(9)
O1 Co1 N1 . 3_766 94.02(8)
O2 Co1 N1 . 3_766 89.96(8)
C1 N1 C9 . . 116.7(2)
C1 N1 Co1 . 3_766 117.72(17)
C9 N1 Co1 . 3_766 102.74(17)
C1 N1 H1N . . 113.6
C9 N1 H1N . . 102.8
Co1 N1 H1N 3_766 . 101.1
C10 N2 C14 . . 119.4(3)
C10 N2 Co1 . 3_766 115.93(18)
C14 N2 Co1 . 3_766 124.6(2)
C7 O1 Co1 . . 91.19(17)
C7 O2 Co1 . . 88.71(16)
C8 O3 Co1 . 4_566 127.34(17)
Co1 O5 H5WA . . 110.0
Co1 O5 H5W . . 108.0
H5WA O5 H5W . . 103.0

loop_
_geom_bond_atom_site_label_1
_geom_bond_atom_site_label_2
_geom_bond_site_symmetry_2
_geom_bond_distance
_geom_bond_publ_flag
C1 C2 . 1.393(4) ?
C1 C6 . 1.394(4) ?
C1 N1 . 1.427(3) ?
C2 C3 . 1.402(4) ?
C2 H2 . 0.9300 ?
C3 C4 . 1.377(4) ?
C3 C8 . 1.514(3) ?
C4 C5 . 1.405(3) ?
C4 H4 . 0.9300 ?
C5 C6 . 1.385(4) ?
C5 C7 . 1.488(3) ?
C6 H6 . 0.9300 ?
C7 O2 . 1.252(4) ?
C7 O1 . 1.267(3) ?
C8 O4 . 1.242(3) ?
C8 O3 . 1.265(3) ?
C9 N1 . 1.468(3) ?
C9 C10 . 1.500(4) ?
C9 H9A . 0.9700 ?
C9 H9B . 0.9700 ?
C10 N2 . 1.339(4) ?
C10 C11 . 1.391(4) ?
C11 C12 . 1.381(5) ?
C11 H11 . 0.9300 ?
C12 C13 . 1.392(5) ?
C12 H12 . 0.9300 ?
C13 C14 . 1.384(5) ?
C13 H13 . 0.9300 ?
C14 N2 . 1.343(4) ?
C14 H14 . 0.9300 ?
Co1 O3 4_565 1.9999(19) y
Co1 N2 3_766 2.090(2) y
Co1 O5 . 2.110(2) y
Co1 O1 . 2.132(2) y
Co1 O2 . 2.195(2) y
Co1 N1 3_766 2.275(2) y
N1 Co1 3_766 2.275(2) ?
N1 H1N . 0.9118 ?
N2 Co1 3_766 2.090(2) ?
O3 Co1 4_566 1.9999(19) ?
O5 H5WA . 0.8710 ?
O5 H5W . 0.9279 ?

loop_
_geom_hbond_atom_site_label_D
_geom_hbond_atom_site_label_H
_geom_hbond_atom_site_label_A
_geom_hbond_site_symmetry_A
_geom_hbond_distance_DH
_geom_hbond_distance_HA
_geom_hbond_distance_DA
_geom_hbond_angle_DHA
O5 H5WA O4 4_565 0.87 2.25 2.946(3) 136.5
O5 H5WA O1 3_756 0.87 2.42 3.047(3) 129.8
O5 H5W O4 2_746 0.93 1.90 2.819(3) 168.3

loop_
_geom_torsion_atom_site_label_1
_geom_torsion_atom_site_label_2
_geom_torsion_atom_site_label_3
_geom_torsion_atom_site_label_4
_geom_torsion_site_symmetry_1
_geom_torsion_site_symmetry_4
_geom_torsion
C6 C1 C2 C3 . . 1.8(4)
N1 C1 C2 C3 . . -176.3(2)
C1 C2 C3 C4 . . 0.4(4)
C1 C2 C3 C8 . . -179.2(2)
C2 C3 C4 C5 . . -1.7(4)
C8 C3 C4 C5 . . 177.9(2)
C3 C4 C5 C6 . . 0.7(4)
C3 C4 C5 C7 . . 179.0(2)
C4 C5 C6 C1 . . 1.6(4)
C7 C5 C6 C1 . . -176.7(2)
C2 C1 C6 C5 . . -2.8(4)
N1 C1 C6 C5 . . 175.4(2)
C6 C5 C7 O2 . . 149.9(3)
C4 C5 C7 O2 . . -28.4(4)
C6 C5 C7 O1 . . -27.1(4)
C4 C5 C7 O1 . . 154.7(3)
C4 C3 C8 O4 . . 178.1(3)
C2 C3 C8 O4 . . -2.3(4)
C4 C3 C8 O3 . . 0.9(4)
C2 C3 C8 O3 . . -179.5(2)
N1 C9 C10 N2 . . -37.2(4)
N1 C9 C10 C11 . . 142.9(3)
N2 C10 C11 C12 . . -0.3(5)
C9 C10 C11 C12 . . 179.6(3)
C10 C11 C12 C13 . . -0.4(6)
C11 C12 C13 C14 . . 0.5(6)
C12 C13 C14 N2 . . -0.1(5)
C2 C1 N1 C9 . . -28.5(4)
C6 C1 N1 C9 . . 153.4(3)
C2 C1 N1 Co1 . 3_766 94.4(3)
C6 C1 N1 Co1 . 3_766 -83.8(3)
C10 C9 N1 C1 . . 177.6(2)
C10 C9 N1 Co1 . 3_766 47.3(3)
C11 C10 N2 C14 . . 0.7(4)
C9 C10 N2 C14 . . -179.2(3)
C11 C10 N2 Co1 . 3_766 -176.5(2)
C9 C10 N2 Co1 . 3_766 3.6(3)
C13 C14 N2 C10 . . -0.5(5)
C13 C14 N2 Co1 . 3_766 176.4(3)
O2 C7 O1 Co1 . . -3.4(3)
C5 C7 O1 Co1 . . 173.6(2)
O3 Co1 O1 C7 4_565 . -173.06(16)
N2 Co1 O1 C7 3_766 . -22.6(3)
O5 Co1 O1 C7 . . 88.75(17)
O2 Co1 O1 C7 . . 1.93(15)
N1 Co1 O1 C7 3_766 . -85.74(17)
O1 C7 O2 Co1 . . 3.3(3)
C5 C7 O2 Co1 . . -173.6(2)
O3 Co1 O2 C7 4_565 . 11.2(3)
N2 Co1 O2 C7 3_766 . 168.46(17)
O5 Co1 O2 C7 . . -95.23(17)
O1 Co1 O2 C7 . . -1.95(16)
N1 Co1 O2 C7 3_766 . 92.69(17)
O4 C8 O3 Co1 . 4_566 9.0(4)
C3 C8 O3 Co1 . 4_566 -174.00(17)

loop_
_platon_squeeze_void_nr
_platon_squeeze_void_average_x
_platon_squeeze_void_average_y
_platon_squeeze_void_average_z
_platon_squeeze_void_volume
_platon_squeeze_void_count_electrons
_platon_squeeze_void_content
1 0.500 -0.033 0.750 240 70 ' '
2 0.500 -0.019 0.250 240 70 ' '
